data_4029492
loop_
_publ_author_name
'Yan, Chao Guo'
'Wang, Qi Fang'
'Song, Xiao Kai'
'Sun, Jing'

_publ_section_title
;
 One-step synthesis of pyrido[1,2-a]benzimidazole derivatives by a novel
 multicomponent reaction of chloroacetonitrile, malononitrile, aromatic
 aldehyde, and pyridine.
;
_journal_issue 2
_journal_name_full 'The Journal of organic chemistry'
_journal_page_first 710
_journal_page_last 718
_journal_paper_doi 10.1021/jo802166t
_journal_volume 74
_journal_year 2009
_chemical_formula_moiety C37H36N4,C2H6O
_chemical_formula_sum 'C39 H42 N4 O'
_chemical_formula_weight 582.77
_chemical_name_systematic
; 
 ? 
;
_space_group_IT_number 14
_symmetry_cell_setting monoclinic
_symmetry_space_group_name_Hall '-P 2yn'
_symmetry_space_group_name_H-M 'P 1 21/n 1'
_atom_sites_solution_hydrogens geom
_atom_sites_solution_primary direct
_atom_sites_solution_secondary difmap
_audit_creation_method SHELXL-97
_cell_angle_alpha 90.00
_cell_angle_beta 91.727(2)
_cell_angle_gamma 90.00
_cell_formula_units_Z 4
_cell_length_a 12.8905(14)
_cell_length_b 18.936(2)
_cell_length_c 14.3773(15)
_cell_measurement_reflns_used 4949
_cell_measurement_temperature 296(2)
_cell_measurement_theta_max 27.6
_cell_measurement_theta_min 2.35
_cell_volume 3507.8(6)
_computing_cell_refinement 'Bruker SMART'
_computing_data_collection 'Bruker SMART'
_computing_data_reduction 'Bruker SAINT'
_computing_molecular_graphics 'Bruker SHELXTL'
_computing_publication_material 'Bruker SHELXTL'
_computing_structure_refinement 'SHELXL-97 (Sheldrick, 1997)'
_computing_structure_solution 'SHELXS-97 (Sheldrick, 1990)'
_diffrn_ambient_temperature 296(2)
_diffrn_measured_fraction_theta_full 0.999
_diffrn_measured_fraction_theta_max 0.999
_diffrn_measurement_device_type 'CCD area detector'
_diffrn_measurement_method 'phi and omega scans'
_diffrn_radiation_monochromator graphite
_diffrn_radiation_source 'fine-focus sealed tube'
_diffrn_radiation_type MoK\a
_diffrn_radiation_wavelength 0.71073
_diffrn_reflns_av_R_equivalents 0.0365
_diffrn_reflns_av_sigmaI/netI 0.0327
_diffrn_reflns_limit_h_max 15
_diffrn_reflns_limit_h_min -15
_diffrn_reflns_limit_k_max 22
_diffrn_reflns_limit_k_min -22
_diffrn_reflns_limit_l_max 17
_diffrn_reflns_limit_l_min -16
_diffrn_reflns_number 25196
_diffrn_reflns_theta_full 25.01
_diffrn_reflns_theta_max 25.01
_diffrn_reflns_theta_min 1.78
_exptl_absorpt_coefficient_mu 0.067
_exptl_absorpt_correction_T_max 0.9802
_exptl_absorpt_correction_T_min 0.9770
_exptl_absorpt_correction_type multi-scan
_exptl_absorpt_process_details sadabs
_exptl_crystal_colour colorless
_exptl_crystal_density_diffrn 1.103
_exptl_crystal_density_method 'not measured'
_exptl_crystal_description block
_exptl_crystal_F_000 1248
_exptl_crystal_size_max 0.35
_exptl_crystal_size_mid 0.32
_exptl_crystal_size_min 0.30
_refine_diff_density_max 0.396
_refine_diff_density_min -0.480
_refine_diff_density_rms 0.048
_refine_ls_extinction_method none
_refine_ls_goodness_of_fit_ref 1.086
_refine_ls_hydrogen_treatment constr
_refine_ls_matrix_type full
_refine_ls_number_parameters 365
_refine_ls_number_reflns 6183
_refine_ls_number_restraints 3
_refine_ls_restrained_S_all 1.105
_refine_ls_R_factor_all 0.0970
_refine_ls_R_factor_gt 0.0684
_refine_ls_shift/su_max 0.021
_refine_ls_shift/su_mean 0.000
_refine_ls_structure_factor_coef Fsqd
_refine_ls_weighting_details 'calc w=1/[\s^2^(Fo^2^)+(0.1165P)^2^+1.4890P] where P=(Fo^2^+2Fc^2^)/3'
_refine_ls_weighting_scheme calc
_refine_ls_wR_factor_gt 0.2008
_refine_ls_wR_factor_ref 0.2305
_reflns_number_gt 4190
_reflns_number_total 6183
_reflns_threshold_expression >2sigma(I)
_cod_data_source_file jo802166t_si_001.cif
_cod_data_source_block 2j
_cod_depositor_comments
;
The following automatic conversions were performed:

'_symmetry_cell_setting' tag value ''Monoclinic'' was replaced with
'monoclinic' value as specified in the replacement file
'/home/robertas/cod-tools/perl-scripts/inputs/replacement_values.lst'.

Automatic conversion script
Id: cif_fix_values 3143 2015-03-26 13:38:13Z robertas 
;
_cod_original_sg_symbol_Hall -P2yn
_cod_original_sg_symbol_H-M P21/n
_cod_database_code 4029492

loop_
_symmetry_equiv_pos_as_xyz
'x, y, z'
'-x+1/2, y+1/2, -z+1/2'
'-x, -y, -z'
'x-1/2, -y-1/2, z-1/2'

loop_
_atom_site_label
_atom_site_type_symbol
_atom_site_fract_x
_atom_site_fract_y
_atom_site_fract_z
_atom_site_U_iso_or_equiv
_atom_site_adp_type
_atom_site_occupancy
_atom_site_symmetry_multiplicity
_atom_site_calc_flag
_atom_site_refinement_flags
_atom_site_disorder_assembly
_atom_site_disorder_group
C10 C 0.64372(18) 0.05849(12) 0.44362(17) 0.0395(6) Uani 1 1 d . . .
N4 N 0.45705(17) 0.15802(11) 0.24453(15) 0.0481(5) Uani 1 1 d . . .
C13 C 0.51566(19) 0.13181(12) 0.31929(17) 0.0405(6) Uani 1 1 d . . .
C14 C 0.52997(19) 0.16092(12) 0.40695(17) 0.0406(6) Uani 1 1 d . . .
C11 C 0.62527(18) 0.03013(12) 0.35476(17) 0.0391(6) Uani 1 1 d . . .
C12 C 0.56164(18) 0.06762(12) 0.29164(16) 0.0392(6) Uani 1 1 d . . .
C15 C 0.59716(18) 0.12359(13) 0.46754(17) 0.0402(6) Uani 1 1 d . . .
C16 C 0.6225(2) 0.15445(14) 0.55693(19) 0.0478(6) Uani 1 1 d . . .
C29 C 0.66583(18) -0.04046(12) 0.32630(17) 0.0405(6) Uani 1 1 d . . .
C28 C 0.5265(2) 0.05580(13) 0.19726(18) 0.0450(6) Uani 1 1 d . . .
C26 C 0.5472(2) -0.00095(15) 0.13681(19) 0.0545(7) Uani 1 1 d . . .
C7 C 0.71026(19) 0.01981(13) 0.51355(17) 0.0427(6) Uani 1 1 d . . .
C17 C 0.4724(2) 0.22637(13) 0.43100(17) 0.0454(6) Uani 1 1 d . . .
C32 C 0.7273(2) -0.17356(15) 0.2617(2) 0.0583(8) Uani 1 1 d . . .
N1 N 0.6447(2) 0.18035(14) 0.62625(19) 0.0711(8) Uani 1 1 d . . .
C34 C 0.7423(2) -0.04714(14) 0.2615(2) 0.0530(7) Uani 1 1 d . . .
H34 H 0.7737 -0.0069 0.2383 0.064 Uiso 1 1 calc R . .
C30 C 0.6235(2) -0.10111(14) 0.3609(2) 0.0629(8) Uani 1 1 d . . .
H30 H 0.5740 -0.0982 0.4064 0.075 Uiso 1 1 calc R . .
C8 C 0.6711(2) -0.00097(15) 0.59811(19) 0.0535(7) Uani 1 1 d . . .
H8 H 0.6029 0.0100 0.6119 0.064 Uiso 1 1 calc R . .
C6 C 0.8119(2) 0.00198(16) 0.4962(2) 0.0575(7) Uani 1 1 d . . .
H6 H 0.8405 0.0153 0.4402 0.069 Uiso 1 1 calc R . .
N3 N 0.4144(2) 0.12711(14) 0.08994(17) 0.0684(7) Uani 1 1 d . . .
H3A H 0.3557 0.1024 0.0865 0.103 Uiso 1 1 calc R . .
H3B H 0.4543 0.1151 0.0430 0.103 Uiso 1 1 calc R . .
H3C H 0.4000 0.1730 0.0865 0.103 Uiso 1 1 calc R . .
C33 C 0.7725(2) -0.11284(15) 0.2311(2) 0.0591(8) Uani 1 1 d . . .
H33 H 0.8252 -0.1160 0.1885 0.071 Uiso 1 1 calc R . .
C27 C 0.4646(2) 0.11330(14) 0.17073(18) 0.0489(7) Uani 1 1 d . . .
C22 C 0.5199(3) 0.28932(15) 0.4545(2) 0.0621(8) Uani 1 1 d . . .
H22 H 0.5919 0.2913 0.4608 0.075 Uiso 1 1 calc R . .
N2 N 0.5610(3) -0.04576(15) 0.08517(19) 0.0805(9) Uani 1 1 d . . .
C18 C 0.3648(2) 0.22540(17) 0.4264(2) 0.0651(8) Uani 1 1 d . . .
H18 H 0.3305 0.1833 0.4129 0.078 Uiso 1 1 calc R . .
C9 C 0.7323(3) -0.03796(16) 0.6622(2) 0.0654(8) Uani 1 1 d . . .
H9 H 0.7045 -0.0512 0.7185 0.079 Uiso 1 1 calc R . .
C4 C 0.8336(3) -0.05562(17) 0.6445(2) 0.0674(9) Uani 1 1 d . A .
C5 C 0.8716(2) -0.03506(18) 0.5605(3) 0.0699(9) Uani 1 1 d . . .
H5 H 0.9395 -0.0465 0.5466 0.084 Uiso 1 1 calc R . .
C35 C 0.7546(3) -0.24498(17) 0.2213(3) 0.0835(11) Uani 1 1 d . . .
H35 H 0.8268 -0.2417 0.2022 0.100 Uiso 1 1 calc R . .
C20 C 0.3544(3) 0.34943(18) 0.4617(2) 0.0746(10) Uani 1 1 d . . .
C19 C 0.3077(3) 0.2857(2) 0.4414(3) 0.0826(11) Uani 1 1 d . . .
H19 H 0.2356 0.2832 0.4377 0.099 Uiso 1 1 calc R . .
C31 C 0.6538(3) -0.16669(15) 0.3287(3) 0.0721(10) Uani 1 1 d . . .
H31 H 0.6238 -0.2071 0.3530 0.086 Uiso 1 1 calc R . .
C21 C 0.4617(3) 0.35015(17) 0.4690(3) 0.0763(10) Uani 1 1 d . . .
H21 H 0.4957 0.3921 0.4840 0.092 Uiso 1 1 calc R . .
C2 C 0.9008(4) -0.0966(2) 0.7141(4) 0.1146(18) Uani 1 1 d D . .
C23 C 0.2862(4) 0.4151(2) 0.4726(3) 0.109 Uani 1 1 d . . .
H23 H 0.2313 0.3992 0.5135 0.131 Uiso 1 1 calc R . .
C37 C 0.6896(4) -0.2585(3) 0.1339(4) 0.139 Uani 1 1 d . . .
H37A H 0.7094 -0.3028 0.1072 0.208 Uiso 1 1 calc R . .
H37B H 0.7005 -0.2212 0.0900 0.208 Uiso 1 1 calc R . .
H37C H 0.6176 -0.2601 0.1490 0.208 Uiso 1 1 calc R . .
C36 C 0.7507(4) -0.30464(19) 0.2909(4) 0.127 Uani 1 1 d . . .
H36A H 0.7950 -0.2937 0.3438 0.191 Uiso 1 1 calc R . .
H36B H 0.7739 -0.3475 0.2625 0.191 Uiso 1 1 calc R . .
H36C H 0.6807 -0.3106 0.3105 0.191 Uiso 1 1 calc R . .
C24 C 0.2299(4) 0.4333(3) 0.3846(4) 0.134 Uani 1 1 d . . .
H24A H 0.1846 0.4726 0.3949 0.200 Uiso 1 1 calc R . .
H24B H 0.1896 0.3934 0.3635 0.200 Uiso 1 1 calc R . .
H24C H 0.2789 0.4456 0.3383 0.200 Uiso 1 1 calc R . .
C25 C 0.3331(4) 0.4723(3) 0.5218(4) 0.135 Uani 1 1 d . . .
H25A H 0.3902 0.4901 0.4875 0.203 Uiso 1 1 calc R . .
H25B H 0.3579 0.4564 0.5819 0.203 Uiso 1 1 calc R . .
H25C H 0.2829 0.5092 0.5294 0.203 Uiso 1 1 calc R . .
C3 C 0.9897(4) -0.0593(4) 0.7488(5) 0.160 Uani 1 1 d . A .
H3D H 1.0197 -0.0841 0.8012 0.239 Uiso 1 1 calc R . .
H3E H 0.9697 -0.0128 0.7676 0.239 Uiso 1 1 calc R . .
H3F H 1.0398 -0.0559 0.7009 0.239 Uiso 1 1 calc R . .
O1 O 0.3511(2) 0.27327(13) 0.1673(2) 0.0997(9) Uani 1 1 d . . .
C39 C 0.4048(5) 0.3383(3) 0.1617(6) 0.166 Uani 1 1 d D . .
H39A H 0.3597 0.3732 0.1319 0.199 Uiso 1 1 calc R . .
H39B H 0.4221 0.3549 0.2241 0.199 Uiso 1 1 calc R . .
C38 C 0.4961(5) 0.3323(4) 0.1114(6) 0.209 Uani 1 1 d D . .
H38A H 0.5304 0.3773 0.1099 0.313 Uiso 1 1 calc R . .
H38B H 0.4791 0.3173 0.0490 0.313 Uiso 1 1 calc R . .
H38C H 0.5413 0.2982 0.1410 0.313 Uiso 1 1 calc R . .
H4A H 0.4328 0.1970 0.2351 0.313 Uiso 1 1 d R . .
H1 H 0.2797 0.2836 0.1568 0.313 Uiso 1 1 d R . .
C1 C 0.8450(10) -0.1409(11) 0.7807(14) 0.118(8) Uani 0.356(18) 1 d PD A 1
H1A H 0.7867 -0.1631 0.7495 0.177 Uiso 0.356(18) 1 calc PR A 1
H1B H 0.8209 -0.1120 0.8305 0.177 Uiso 0.356(18) 1 calc PR A 1
H1C H 0.8910 -0.1765 0.8056 0.177 Uiso 0.356(18) 1 calc PR A 1
C1' C 0.8905(10) -0.1731(4) 0.7032(12) 0.148(7) Uani 0.644(18) 1 d PD A 2
H1'1 H 0.8226 -0.1841 0.6781 0.222 Uiso 0.644(18) 1 calc PR A 2
H1'2 H 0.9002 -0.1955 0.7628 0.222 Uiso 0.644(18) 1 calc PR A 2
H1'3 H 0.9420 -0.1900 0.6618 0.222 Uiso 0.644(18) 1 calc PR A 2

loop_
_atom_site_aniso_label
_atom_site_aniso_U_11
_atom_site_aniso_U_22
_atom_site_aniso_U_33
_atom_site_aniso_U_23
_atom_site_aniso_U_13
_atom_site_aniso_U_12
C10 0.0396(12) 0.0373(13) 0.0416(14) -0.0005(10) 0.0021(10) -0.0030(10)
N4 0.0592(13) 0.0416(12) 0.0430(12) -0.0023(10) -0.0061(10) 0.0075(10)
C13 0.0460(13) 0.0339(12) 0.0417(14) -0.0011(10) 0.0013(11) 0.0010(10)
C14 0.0448(13) 0.0337(12) 0.0432(14) -0.0031(10) 0.0023(11) -0.0005(10)
C11 0.0415(13) 0.0347(12) 0.0413(14) 0.0005(10) 0.0047(10) -0.0001(10)
C12 0.0431(13) 0.0347(12) 0.0398(13) -0.0029(10) 0.0030(10) -0.0001(10)
C15 0.0427(13) 0.0380(13) 0.0397(14) -0.0038(10) 0.0015(11) -0.0046(10)
C16 0.0498(15) 0.0441(14) 0.0494(16) -0.0051(12) -0.0019(12) -0.0020(12)
C29 0.0424(13) 0.0363(13) 0.0428(14) -0.0007(10) 0.0004(11) 0.0025(10)
C28 0.0522(15) 0.0394(13) 0.0433(14) -0.0048(11) -0.0016(11) 0.0049(11)
C26 0.0693(19) 0.0500(16) 0.0435(15) -0.0067(13) -0.0086(13) 0.0105(13)
C7 0.0449(14) 0.0383(13) 0.0446(14) -0.0015(11) -0.0032(11) -0.0018(10)
C17 0.0573(16) 0.0395(14) 0.0394(14) -0.0057(11) 0.0013(11) 0.0052(11)
C32 0.0602(17) 0.0447(15) 0.071(2) -0.0045(14) 0.0132(15) 0.0105(13)
N1 0.0845(19) 0.0677(17) 0.0601(17) -0.0192(14) -0.0140(14) -0.0039(14)
C34 0.0574(16) 0.0447(15) 0.0578(17) 0.0031(13) 0.0166(13) 0.0009(12)
C30 0.0659(18) 0.0424(15) 0.082(2) -0.0031(14) 0.0340(16) 0.0000(13)
C8 0.0521(16) 0.0555(16) 0.0529(16) 0.0061(13) 0.0001(13) -0.0029(13)
C6 0.0512(16) 0.0686(19) 0.0524(16) 0.0057(14) -0.0015(13) 0.0044(14)
N3 0.0898(19) 0.0638(16) 0.0505(15) -0.0065(12) -0.0161(13) 0.0199(14)
C33 0.0609(18) 0.0570(18) 0.0607(18) -0.0027(14) 0.0212(14) 0.0097(14)
C27 0.0596(16) 0.0458(15) 0.0407(15) -0.0053(11) -0.0059(12) 0.0052(12)
C22 0.0674(19) 0.0458(16) 0.073(2) -0.0131(14) 0.0028(15) 0.0033(14)
N2 0.112(2) 0.0694(18) 0.0588(16) -0.0232(14) -0.0215(16) 0.0310(16)
C18 0.0574(18) 0.0576(18) 0.080(2) -0.0163(16) 0.0002(15) 0.0084(14)
C9 0.078(2) 0.0629(19) 0.0550(18) 0.0157(15) -0.0079(15) -0.0113(16)
C4 0.068(2) 0.0597(19) 0.072(2) 0.0127(16) -0.0239(17) -0.0060(15)
C5 0.0501(17) 0.079(2) 0.080(2) 0.0031(18) -0.0120(16) 0.0095(15)
C35 0.089(2) 0.0514(18) 0.112(3) -0.0177(19) 0.036(2) 0.0129(17)
C20 0.087(2) 0.060(2) 0.076(2) -0.0145(17) -0.0096(18) 0.0293(18)
C19 0.065(2) 0.079(2) 0.103(3) -0.022(2) -0.0034(19) 0.0241(18)
C31 0.079(2) 0.0384(15) 0.101(3) -0.0020(16) 0.0385(19) 0.0012(14)
C21 0.102(3) 0.0422(17) 0.085(2) -0.0154(16) 0.000(2) 0.0051(17)
C2 0.107(3) 0.101(3) 0.131(4) 0.050(3) -0.066(3) -0.013(3)
C23 0.123 0.077 0.126 -0.016 -0.001 0.052
C37 0.122 0.130 0.165 -0.093 0.001 0.012
C36 0.125 0.052 0.210 0.011 0.093 0.041
C24 0.124 0.112 0.162 -0.004 -0.048 0.069
C25 0.125 0.104 0.174 -0.073 -0.044 0.076
C3 0.121 0.178 0.174 0.051 -0.093 -0.022
O1 0.0887(17) 0.0646(15) 0.145(3) 0.0305(16) -0.0145(17) 0.0140(13)
C39 0.127 0.108 0.263 0.067 0.001 0.001
C38 0.122 0.202 0.302 0.074 0.007 -0.052
C1 0.102(10) 0.105(12) 0.144(16) 0.075(12) -0.032(10) 0.003(8)
C1' 0.131(8) 0.099(6) 0.210(15) 0.069(7) -0.070(9) 0.007(5)

loop_
_atom_type_symbol
_atom_type_description
_atom_type_scat_dispersion_real
_atom_type_scat_dispersion_imag
_atom_type_scat_source
C C 0.0033 0.0016 'International Tables Vol C Tables 4.2.6.8 and 6.1.1.4'
H H 0.0000 0.0000 'International Tables Vol C Tables 4.2.6.8 and 6.1.1.4'
N N 0.0061 0.0033 'International Tables Vol C Tables 4.2.6.8 and 6.1.1.4'
O O 0.0106 0.0060 'International Tables Vol C Tables 4.2.6.8 and 6.1.1.4'

loop_
_geom_angle_atom_site_label_1
_geom_angle_atom_site_label_2
_geom_angle_atom_site_label_3
_geom_angle
C11 C10 C15 119.6(2)
C11 C10 C7 120.3(2)
C15 C10 C7 120.1(2)
C27 N4 C13 109.3(2)
C27 N4 H4A 118.1
C13 N4 H4A 130.8
C14 C13 N4 128.2(2)
C14 C13 C12 123.6(2)
N4 C13 C12 108.2(2)
C13 C14 C15 115.4(2)
C13 C14 C17 119.3(2)
C15 C14 C17 125.3(2)
C12 C11 C10 118.6(2)
C12 C11 C29 118.6(2)
C10 C11 C29 122.8(2)
C11 C12 C13 119.8(2)
C11 C12 C28 134.2(2)
C13 C12 C28 106.1(2)
C14 C15 C10 123.1(2)
C14 C15 C16 118.0(2)
C10 C15 C16 118.9(2)
N1 C16 C15 177.8(3)
C30 C29 C34 117.8(2)
C30 C29 C11 120.2(2)
C34 C29 C11 121.9(2)
C27 C28 C26 122.8(2)
C27 C28 C12 107.4(2)
C26 C28 C12 129.8(2)
N2 C26 C28 177.2(3)
C6 C7 C8 117.4(2)
C6 C7 C10 121.8(2)
C8 C7 C10 120.8(2)
C22 C17 C18 117.3(3)
C22 C17 C14 123.8(2)
C18 C17 C14 118.8(2)
C33 C32 C31 117.0(3)
C33 C32 C35 121.3(3)
C31 C32 C35 121.6(3)
C33 C34 C29 120.7(3)
C33 C34 H34 119.7
C29 C34 H34 119.7
C29 C30 C31 120.7(3)
C29 C30 H30 119.6
C31 C30 H30 119.6
C9 C8 C7 120.7(3)
C9 C8 H8 119.6
C7 C8 H8 119.6
C5 C6 C7 121.1(3)
C5 C6 H6 119.4
C7 C6 H6 119.4
C27 N3 H3A 109.5
C27 N3 H3B 109.5
H3A N3 H3B 109.5
C27 N3 H3C 109.5
H3A N3 H3C 109.5
H3B N3 H3C 109.5
C32 C33 C34 121.9(3)
C32 C33 H33 119.0
C34 C33 H33 119.0
N3 C27 N4 120.7(2)
N3 C27 C28 130.3(2)
N4 C27 C28 109.0(2)
C17 C22 C21 121.0(3)
C17 C22 H22 119.5
C21 C22 H22 119.5
C19 C18 C17 121.3(3)
C19 C18 H18 119.3
C17 C18 H18 119.3
C4 C9 C8 121.6(3)
C4 C9 H9 119.2
C8 C9 H9 119.2
C5 C4 C9 117.3(3)
C5 C4 C2 120.9(4)
C9 C4 C2 121.8(4)
C4 C5 C6 121.9(3)
C4 C5 H5 119.0
C6 C5 H5 119.0
C36 C35 C37 113.3(4)
C36 C35 C32 113.6(3)
C37 C35 C32 109.8(3)
C36 C35 H35 106.5
C37 C35 H35 106.5
C32 C35 H35 106.5
C19 C20 C21 117.1(3)
C19 C20 C23 118.9(4)
C21 C20 C23 124.0(4)
C20 C19 C18 121.8(3)
C20 C19 H19 119.1
C18 C19 H19 119.1
C32 C31 C30 121.7(3)
C32 C31 H31 119.2
C30 C31 H31 119.2
C20 C21 C22 121.5(3)
C20 C21 H21 119.3
C22 C21 H21 119.3
C3 C2 C1' 126.7(5)
C3 C2 C1 117.2(8)
C1' C2 C1 57.5(8)
C3 C2 C4 114.5(4)
C1' C2 C4 112.9(4)
C1 C2 C4 116.1(6)
C25 C23 C24 116.0(4)
C25 C23 C20 115.7(4)
C24 C23 C20 111.7(4)
C25 C23 H23 103.8
C24 C23 H23 103.8
C20 C23 H23 103.8
C35 C37 H37A 109.5
C35 C37 H37B 109.5
H37A C37 H37B 109.5
C35 C37 H37C 109.5
H37A C37 H37C 109.5
H37B C37 H37C 109.5
C35 C36 H36A 109.5
C35 C36 H36B 109.5
H36A C36 H36B 109.5
C35 C36 H36C 109.5
H36A C36 H36C 109.5
H36B C36 H36C 109.5
C23 C24 H24A 109.5
C23 C24 H24B 109.5
H24A C24 H24B 109.5
C23 C24 H24C 109.5
H24A C24 H24C 109.5
H24B C24 H24C 109.5
C23 C25 H25A 109.5
C23 C25 H25B 109.5
H25A C25 H25B 109.5
C23 C25 H25C 109.5
H25A C25 H25C 109.5
H25B C25 H25C 109.5
C2 C3 H3D 109.5
C2 C3 H3E 109.5
H3D C3 H3E 109.5
C2 C3 H3F 109.5
H3D C3 H3F 109.5
H3E C3 H3F 109.5
C39 O1 H1 106.6
C38 C39 O1 112.1(6)
C38 C39 H39A 109.2
O1 C39 H39A 109.2
C38 C39 H39B 109.2
O1 C39 H39B 109.2
H39A C39 H39B 107.9
C39 C38 H38A 109.5
C39 C38 H38B 109.5
H38A C38 H38B 109.5
C39 C38 H38C 109.5
H38A C38 H38C 109.5
H38B C38 H38C 109.5
C2 C1 H1A 109.5
C2 C1 H1B 109.5
H1A C1 H1B 109.5
C2 C1 H1C 109.5
H1A C1 H1C 109.5
H1B C1 H1C 109.5
C2 C1' H1'1 109.5
C2 C1' H1'2 109.5
H1'1 C1' H1'2 109.5
C2 C1' H1'3 109.5
H1'1 C1' H1'3 109.5
H1'2 C1' H1'3 109.5

loop_
_geom_bond_atom_site_label_1
_geom_bond_atom_site_label_2
_geom_bond_distance
C10 C11 1.399(3)
C10 C15 1.418(3)
C10 C7 1.494(3)
N4 C27 1.363(3)
N4 C13 1.387(3)
N4 H4A 0.8107
C13 C14 1.383(3)
C13 C12 1.415(3)
C14 C15 1.401(3)
C14 C17 1.490(3)
C11 C12 1.398(3)
C11 C29 1.497(3)
C12 C28 1.435(3)
C15 C16 1.440(4)
C16 N1 1.139(3)
C29 C30 1.371(4)
C29 C34 1.382(4)
C28 C27 1.397(4)
C28 C26 1.412(4)
C26 N2 1.145(3)
C7 C6 1.383(4)
C7 C8 1.388(4)
C17 C22 1.377(4)
C17 C18 1.387(4)
C32 C33 1.368(4)
C32 C31 1.377(4)
C32 C35 1.517(4)
C34 C33 1.379(4)
C34 H34 0.9300
C30 C31 1.385(4)
C30 H30 0.9300
C8 C9 1.386(4)
C8 H8 0.9300
C6 C5 1.376(4)
C6 H6 0.9300
N3 C27 1.338(3)
N3 H3A 0.8900
N3 H3B 0.8900
N3 H3C 0.8900
C33 H33 0.9300
C22 C21 1.394(4)
C22 H22 0.9300
C18 C19 1.379(4)
C18 H18 0.9300
C9 C4 1.379(5)
C9 H9 0.9300
C4 C5 1.373(5)
C4 C2 1.517(4)
C5 H5 0.9300
C35 C36 1.511(6)
C35 C37 1.511(6)
C35 H35 0.9800
C20 C19 1.376(5)
C20 C21 1.384(5)
C20 C23 1.534(5)
C19 H19 0.9300
C31 H31 0.9300
C21 H21 0.9300
C2 C3 1.424(6)
C2 C1' 1.463(8)
C2 C1 1.477(9)
C23 C25 1.419(6)
C23 C24 1.481(6)
C23 H23 0.9800
C37 H37A 0.9600
C37 H37B 0.9600
C37 H37C 0.9600
C36 H36A 0.9600
C36 H36B 0.9600
C36 H36C 0.9600
C24 H24A 0.9600
C24 H24B 0.9600
C24 H24C 0.9600
C25 H25A 0.9600
C25 H25B 0.9600
C25 H25C 0.9600
C3 H3D 0.9600
C3 H3E 0.9600
C3 H3F 0.9600
O1 C39 1.417(6)
O1 H1 0.9487
C39 C38 1.405(7)
C39 H39A 0.9700
C39 H39B 0.9700
C38 H38A 0.9600
C38 H38B 0.9600
C38 H38C 0.9600
C1 H1A 0.9600
C1 H1B 0.9600
C1 H1C 0.9600
C1' H1'1 0.9600
C1' H1'2 0.9600
C1' H1'3 0.9600

loop_
_geom_hbond_atom_site_label_D
_geom_hbond_atom_site_label_H
_geom_hbond_atom_site_label_A
_geom_hbond_distance_DH
_geom_hbond_distance_HA
_geom_hbond_distance_DA
_geom_hbond_angle_DHA
_geom_hbond_site_symmetry_A
N3 H3B N2 0.89 2.27 2.976(4) 136.6 3_655
O1 H1 N1 0.95 1.91 2.846(4) 169.7 4_565
N4 H4A O1 0.81 2.02 2.788(3) 157.4 .

loop_
_geom_torsion_atom_site_label_1
_geom_torsion_atom_site_label_2
_geom_torsion_atom_site_label_3
_geom_torsion_atom_site_label_4
_geom_torsion
C27 N4 C13 C14 179.5(3)
C27 N4 C13 C12 -0.3(3)
N4 C13 C14 C15 -177.6(2)
C12 C13 C14 C15 2.2(4)
N4 C13 C14 C17 4.2(4)
C12 C13 C14 C17 -176.0(2)
C15 C10 C11 C12 0.6(3)
C7 C10 C11 C12 179.3(2)
C15 C10 C11 C29 -175.9(2)
C7 C10 C11 C29 2.9(4)
C10 C11 C12 C13 -1.5(3)
C29 C11 C12 C13 175.1(2)
C10 C11 C12 C28 179.7(3)
C29 C11 C12 C28 -3.7(4)
C14 C13 C12 C11 0.2(4)
N4 C13 C12 C11 180.0(2)
C14 C13 C12 C28 179.2(2)
N4 C13 C12 C28 -1.0(3)
C13 C14 C15 C10 -3.2(3)
C17 C14 C15 C10 174.9(2)
C13 C14 C15 C16 174.6(2)
C17 C14 C15 C16 -7.4(4)
C11 C10 C15 C14 1.9(4)
C7 C10 C15 C14 -176.8(2)
C11 C10 C15 C16 -175.8(2)
C7 C10 C15 C16 5.4(3)
C14 C15 C16 N1 -76(8)
C10 C15 C16 N1 102(8)
C12 C11 C29 C30 -104.3(3)
C10 C11 C29 C30 72.1(3)
C12 C11 C29 C34 72.3(3)
C10 C11 C29 C34 -111.3(3)
C11 C12 C28 C27 -179.2(3)
C13 C12 C28 C27 1.9(3)
C11 C12 C28 C26 0.2(5)
C13 C12 C28 C26 -178.7(3)
C27 C28 C26 N2 -7(7)
C12 C28 C26 N2 174(7)
C11 C10 C7 C6 58.1(3)
C15 C10 C7 C6 -123.1(3)
C11 C10 C7 C8 -120.5(3)
C15 C10 C7 C8 58.3(3)
C13 C14 C17 C22 -118.2(3)
C15 C14 C17 C22 63.8(4)
C13 C14 C17 C18 59.3(3)
C15 C14 C17 C18 -118.7(3)
C30 C29 C34 C33 1.8(4)
C11 C29 C34 C33 -174.8(3)
C34 C29 C30 C31 -2.6(5)
C11 C29 C30 C31 174.1(3)
C6 C7 C8 C9 0.2(4)
C10 C7 C8 C9 178.8(2)
C8 C7 C6 C5 0.1(4)
C10 C7 C6 C5 -178.5(3)
C31 C32 C33 C34 -3.6(5)
C35 C32 C33 C34 174.6(3)
C29 C34 C33 C32 1.4(5)
C13 N4 C27 N3 179.9(3)
C13 N4 C27 C28 1.6(3)
C26 C28 C27 N3 0.3(5)
C12 C28 C27 N3 179.8(3)
C26 C28 C27 N4 178.4(3)
C12 C28 C27 N4 -2.1(3)
C18 C17 C22 C21 -2.7(5)
C14 C17 C22 C21 174.8(3)
C22 C17 C18 C19 2.3(5)
C14 C17 C18 C19 -175.3(3)
C7 C8 C9 C4 -0.2(5)
C8 C9 C4 C5 0.0(5)
C8 C9 C4 C2 -179.5(3)
C9 C4 C5 C6 0.3(5)
C2 C4 C5 C6 179.8(3)
C7 C6 C5 C4 -0.4(5)
C33 C32 C35 C36 147.0(4)
C31 C32 C35 C36 -34.9(5)
C33 C32 C35 C37 -85.0(5)
C31 C32 C35 C37 93.2(5)
C21 C20 C19 C18 -1.8(6)
C23 C20 C19 C18 176.9(4)
C17 C18 C19 C20 -0.1(6)
C33 C32 C31 C30 2.8(5)
C35 C32 C31 C30 -175.4(3)
C29 C30 C31 C32 0.3(6)
C19 C20 C21 C22 1.4(6)
C23 C20 C21 C22 -177.2(4)
C17 C22 C21 C20 0.9(5)
C5 C4 C2 C3 63.3(7)
C9 C4 C2 C3 -117.2(6)
C5 C4 C2 C1' -91.5(9)
C9 C4 C2 C1' 88.0(9)
C5 C4 C2 C1 -155.2(12)
C9 C4 C2 C1 24.3(13)
C19 C20 C23 C25 160.3(5)
C21 C20 C23 C25 -21.1(7)
C19 C20 C23 C24 -64.0(6)
C21 C20 C23 C24 114.5(5)
